data_4310622
loop_
_publ_author_name
'Athanassios K. Boudalis'
'Juan-Modesto Clemente-Juan'
'Fran\,coise Dahan'
'Jean-Pierre Tuchagues'

_publ_contact_author
;
       Pr Jean-Pierre Tuchagues
       Laboratoire de Chimie de Coordination du CNRS
       205 Route de Narbonne
       31077 Toulouse Cedex 4
       France
;
_publ_contact_author_email tuchague@lcctoul.lcc-toulouse.fr
_publ_contact_author_fax '(33) 0561553003'
_publ_contact_author_phone '(33) 0561333154'
_publ_section_title
;
 New Poly-Iron(II) Complexes of N4O Dinucleating Schiff Bases and
 Pseudohalides: Syntheses, Structures, and Magnetic and M\"ossbauer
 Properties
;
_journal_name_full 'Inorganic Chemistry'
_journal_page_first 1574
_journal_page_last 1586
_journal_paper_doi 10.1021/ic0351904
_journal_volume 43
_journal_year 2004
_chemical_formula_sum 'C21 H26 Fe N6 O2 S2'
_chemical_formula_weight 514.45
_chemical_name_systematic
; 
 ? 
;
_space_group_IT_number 2
_symmetry_cell_setting triclinic
_symmetry_space_group_name_Hall '-P 1'
_symmetry_space_group_name_H-M 'P -1'
_atom_sites_solution_hydrogens geom
_atom_sites_solution_primary direct
_atom_sites_solution_secondary difmap
_audit_creation_method SHELXL-97
_cell_angle_alpha 106.685(14)
_cell_angle_beta 93.689(14)
_cell_angle_gamma 108.508(13)
_cell_formula_units_Z 2
_cell_length_a 8.7674(9)
_cell_length_b 12.0938(13)
_cell_length_c 12.2634(14)
_cell_measurement_temperature 180(2)
_cell_volume 1163.7(3)
_computing_cell_refinement 'STOE-IPDS software (Stoe, 2.87, 1997)'
_computing_data_collection 'STOE-IPDS software (Stoe, 2.87, 1997)'
_computing_data_reduction 'XRED (Stoe, 1.08, 1996)'
_computing_molecular_graphics 'ZORTEP (Zsolnai, 1996)'
_computing_structure_refinement 'SHELXL-97 (Sheldrick, 1997)'
_computing_structure_solution 'SHELXS-97 (Sheldrick, 1990)'
_diffrn_ambient_temperature 180(2)
_diffrn_measured_fraction_theta_full 0.922
_diffrn_measured_fraction_theta_max 0.922
_diffrn_measurement_device_type STOE-IPDS
_diffrn_measurement_method 'Imaging Plate Detector System'
_diffrn_radiation_monochromator graphite
_diffrn_radiation_source 'fine-focus sealed tube'
_diffrn_radiation_type MoK\a
_diffrn_radiation_wavelength 0.71073
_diffrn_reflns_av_R_equivalents 0.0431
_diffrn_reflns_av_sigmaI/netI 0.0183
_diffrn_reflns_limit_h_max 10
_diffrn_reflns_limit_h_min -10
_diffrn_reflns_limit_k_max 13
_diffrn_reflns_limit_k_min -14
_diffrn_reflns_limit_l_max 15
_diffrn_reflns_limit_l_min -15
_diffrn_reflns_number 11514
_diffrn_reflns_theta_full 26.13
_diffrn_reflns_theta_max 26.13
_diffrn_reflns_theta_min 2.12
_exptl_absorpt_coefficient_mu 0.858
_exptl_absorpt_correction_T_max 0.6909
_exptl_absorpt_correction_T_min 0.3778
_exptl_absorpt_correction_type numerical
_exptl_absorpt_process_details 'X-SHAPE (Stoe & Cie, 1996)'
_exptl_crystal_colour Blue-Black
_exptl_crystal_density_diffrn 1.468
_exptl_crystal_density_method 'not measured'
_exptl_crystal_description Plate
_exptl_crystal_F_000 536
_exptl_crystal_size_max 0.50
_exptl_crystal_size_mid 0.20
_exptl_crystal_size_min 0.10
_refine_diff_density_max 0.304
_refine_diff_density_min -0.500
_refine_diff_density_rms 0.067
_refine_ls_extinction_method none
_refine_ls_goodness_of_fit_ref 1.065
_refine_ls_hydrogen_treatment mixed
_refine_ls_matrix_type full
_refine_ls_number_parameters 298
_refine_ls_number_reflns 4259
_refine_ls_number_restraints 0
_refine_ls_restrained_S_all 1.065
_refine_ls_R_factor_all 0.0416
_refine_ls_R_factor_gt 0.0388
_refine_ls_shift/su_max 0.000
_refine_ls_shift/su_mean 0.000
_refine_ls_structure_factor_coef Fsqd
_refine_ls_weighting_details 'w=1/[\s^2^(Fo^2^)+(0.0904P)^2^+0.0000P] where P=(Fo^2^+2Fc^2^)/3'
_refine_ls_weighting_scheme calc
_refine_ls_wR_factor_gt 0.0924
_refine_ls_wR_factor_ref 0.0932
_reflns_number_gt 3357
_reflns_number_total 4259
_reflns_threshold_expression >2sigma(I)
_cod_data_source_file ic0351904si20040114_092725_4.cif
_cod_data_source_block (8)
_cod_depositor_comments
;
The following automatic conversions were performed:
'_symmetry_cell_setting' value 'Triclinic' changed to 'triclinic'
according to '/home/saulius/struct/CIF-dictionaries/cif_core.dic'
dictionary named 'cif_core.dic' version 2.4.1 from
2010-06-29.

'_exptl_absorpt_correction_type' value 'Numerical' changed to
'numerical' according to
'/home/saulius/struct/CIF-dictionaries/cif_core.dic' dictionary named
'cif_core.dic' version 2.4.1 from 2010-06-29.

Automatic conversion script
Id: cif_fix_enum 1527 2010-12-29 10:47:43Z saulius 

The following automatic conversions were performed:

'_refine_ls_weighting_scheme' value 'calc
w=1/[\s^2^(Fo^2^)+(0.0904P)^2^+0.0000P] where P=(Fo^2^+2Fc^2^)/3' was
changed to 'calc'. New tag '_refine_ls_weighting_details' was
created. The value of the new tag was set to
'w=1/[\s^2^(Fo^2^)+(0.0904P)^2^+0.0000P] where P=(Fo^2^+2Fc^2^)/3'.

Automatic conversion script
Id: cif_fix_values 3143 2015-03-26 13:38:13Z robertas 
;
_cod_original_cell_volume 1163.7(2)
_cod_database_code 4310622

loop_
_symmetry_equiv_pos_as_xyz
'x, y, z'
'-x, -y, -z'

loop_
_atom_site_label
_atom_site_type_symbol
_atom_site_fract_x
_atom_site_fract_y
_atom_site_fract_z
_atom_site_U_iso_or_equiv
_atom_site_adp_type
_atom_site_occupancy
_atom_site_calc_flag
_atom_site_refinement_flags
_atom_site_disorder_assembly
_atom_site_disorder_group
Fe Fe 0.22788(3) 0.15801(3) 0.29465(2) 0.02953(12) Uani 1 d . . .
S1 S -0.33701(7) -0.03402(7) 0.29140(5) 0.04861(18) Uani 1 d . . .
S2 S 0.00743(8) 0.45281(6) 0.24968(6) 0.04789(17) Uani 1 d . . .
N1 N 0.25650(19) 0.00839(16) 0.30183(14) 0.0301(3) Uani 1 d . . .
N2 N 0.2141(2) 0.07652(16) 0.12966(14) 0.0310(4) Uani 1 d . . .
N3 N 0.2630(2) 0.23875(17) 0.46178(15) 0.0331(4) Uani 1 d . . .
N4 N 0.4596(2) 0.24592(16) 0.32031(13) 0.0287(3) Uani 1 d . . .
N5 N -0.0063(2) 0.07438(18) 0.28504(15) 0.0347(4) Uani 1 d . . .
N6 N 0.1747(2) 0.29708(17) 0.27400(15) 0.0349(4) Uani 1 d . . .
C1 C 0.2876(3) -0.0211(2) 0.39672(19) 0.0375(5) Uani 1 d . . .
H1 H 0.3094 0.0403 0.4701 0.041 Uiso 1 calc R . .
C2 C 0.2896(3) -0.1340(2) 0.3932(2) 0.0475(6) Uani 1 d . . .
H2 H 0.3123 -0.1503 0.4627 0.052 Uiso 1 calc R . .
C3 C 0.2579(3) -0.2256(2) 0.2863(3) 0.0513(6) Uani 1 d . . .
H3 H 0.2571 -0.3056 0.2814 0.056 Uiso 1 calc R . .
C4 C 0.2274(3) -0.1968(2) 0.1874(2) 0.0457(5) Uani 1 d . . .
H4 H 0.2076 -0.2569 0.1134 0.050 Uiso 1 calc R . .
C5 C 0.2260(2) -0.0816(2) 0.19657(19) 0.0339(4) Uani 1 d . . .
C6 C 0.2048(2) -0.0384(2) 0.09922(17) 0.0317(4) Uani 1 d . . .
C7 C 0.2205(3) 0.1388(2) 0.04321(18) 0.0374(5) Uani 1 d . . .
H7A H 0.1738 0.2046 0.0683 0.041 Uiso 1 calc R . .
H7B H 0.1537 0.0789 -0.0311 0.041 Uiso 1 calc R . .
C8 C 0.3955(3) 0.1948(2) 0.0258(2) 0.0434(5) Uani 1 d . . .
O1A O 0.4089(4) 0.2541(3) -0.0573(3) 0.0497(8) Uani 0.50 d P A 1
H1A H 0.3249 0.2701 -0.0686 0.054 Uiso 0.50 calc PR A 1
H8A H 0.4381 0.1258 -0.0013 0.048 Uiso 0.50 d P B 1
O1B O 0.4594(4) 0.1068(4) -0.0252(3) 0.0485(8) Uani 0.50 d P A 2
H1B H 0.4382 0.0524 0.0061 0.053 Uiso 0.50 calc PR A 2
H8B H 0.3913 0.2411 -0.0293 0.048 Uiso 0.50 d P C 2
C9 C 0.5113(3) 0.2883(2) 0.13622(19) 0.0437(5) Uani 1 d . . .
H9A H 0.4596 0.3481 0.1730 0.048 Uiso 1 calc R . .
H9B H 0.6128 0.3345 0.1142 0.048 Uiso 1 calc R . .
C10 C 0.5571(3) 0.2325(2) 0.22616(17) 0.0364(5) Uani 1 d . . .
H10A H 0.5377 0.1440 0.1879 0.040 Uiso 1 calc R . .
H10B H 0.6747 0.2745 0.2591 0.040 Uiso 1 calc R . .
C11 C 0.1522(3) 0.2296(2) 0.53295(19) 0.0436(5) Uani 1 d . . .
H11 H 0.0428 0.1760 0.5017 0.048 Uiso 1 calc R . .
C12 C 0.1918(3) 0.2952(2) 0.6496(2) 0.0452(5) Uani 1 d . . .
H12 H 0.1097 0.2879 0.6968 0.050 Uiso 1 calc R . .
C13 C 0.3508(3) 0.3713(3) 0.6977(2) 0.0494(6) Uani 1 d . . .
H13 H 0.3809 0.4138 0.7785 0.054 Uiso 1 calc R . .
C14 C 0.4655(3) 0.3840(2) 0.62534(19) 0.0440(5) Uani 1 d . . .
H14 H 0.5750 0.4381 0.6553 0.048 Uiso 1 calc R . .
C15 C 0.4188(3) 0.31691(19) 0.50886(16) 0.0341(4) Uani 1 d . . .
C16 C 0.5306(3) 0.3182(2) 0.42410(18) 0.0342(4) Uani 1 d . . .
C17 C 0.1820(3) -0.1228(2) -0.0215(2) 0.0464(6) Uani 1 d . . .
H17A H 0.1699 -0.0798 -0.0763 0.051 Uiso 1 calc R . .
H17B H 0.0839 -0.1959 -0.0359 0.051 Uiso 1 calc R . .
H17C H 0.2773 -0.1481 -0.0314 0.051 Uiso 1 calc R . .
C18 C 0.7089(3) 0.3972(3) 0.4623(2) 0.0509(6) Uani 1 d . . .
H18A H 0.7654 0.3872 0.3957 0.056 Uiso 1 calc R . .
H18B H 0.7576 0.3718 0.5207 0.056 Uiso 1 calc R . .
H18C H 0.7196 0.4838 0.4954 0.056 Uiso 1 calc R . .
C19 C -0.1444(3) 0.0280(2) 0.28645(17) 0.0346(4) Uani 1 d . . .
C20 C 0.1054(3) 0.3622(2) 0.26423(17) 0.0370(5) Uani 1 d . . .
C21 C 0.3637(7) 0.5010(4) 0.0337(4) 0.1164(19) Uani 1 d . . .
H21A H 0.3926 0.5907 0.0622 0.128 Uiso 1 calc R . .
H21B H 0.4314 0.4793 -0.0235 0.128 Uiso 1 calc R . .
H21C H 0.3825 0.4719 0.0984 0.128 Uiso 1 calc R . .
O2 O 0.2073(3) 0.4482(3) -0.0150(2) 0.0831(7) Uani 1 d . . .
H2A H 0.1496 0.4433 0.0355 0.092 Uiso 1 calc R . .

loop_
_atom_site_aniso_label
_atom_site_aniso_U_11
_atom_site_aniso_U_22
_atom_site_aniso_U_33
_atom_site_aniso_U_23
_atom_site_aniso_U_13
_atom_site_aniso_U_12
Fe 0.02882(18) 0.0261(2) 0.02957(17) 0.00472(12) 0.00385(11) 0.00835(12)
S1 0.0311(3) 0.0612(4) 0.0452(3) 0.0165(3) 0.0083(2) 0.0056(3)
S2 0.0460(3) 0.0355(4) 0.0595(4) 0.0138(3) 0.0010(3) 0.0138(3)
N1 0.0260(8) 0.0246(9) 0.0349(8) 0.0064(6) 0.0038(6) 0.0059(6)
N2 0.0267(8) 0.0282(10) 0.0337(8) 0.0061(7) 0.0009(6) 0.0085(6)
N3 0.0309(8) 0.0350(10) 0.0305(8) 0.0070(7) 0.0051(6) 0.0113(7)
N4 0.0319(8) 0.0263(9) 0.0281(8) 0.0088(6) 0.0072(6) 0.0102(6)
N5 0.0362(10) 0.0363(10) 0.0323(8) 0.0101(7) 0.0053(7) 0.0147(8)
N6 0.0340(9) 0.0340(10) 0.0337(9) 0.0056(7) 0.0056(7) 0.0130(7)
C1 0.0353(11) 0.0356(13) 0.0417(11) 0.0168(9) 0.0057(8) 0.0090(9)
C2 0.0446(13) 0.0394(15) 0.0578(14) 0.0220(11) 0.0036(10) 0.0094(10)
C3 0.0519(14) 0.0253(13) 0.0750(17) 0.0166(11) 0.0083(12) 0.0114(10)
C4 0.0359(11) 0.0268(12) 0.0596(14) 0.0020(10) 0.0003(10) 0.0037(9)
C5 0.0297(9) 0.0258(11) 0.0433(11) 0.0076(8) 0.0053(8) 0.0094(8)
C6 0.0286(9) 0.0299(11) 0.0296(9) 0.0018(7) 0.0023(7) 0.0085(8)
C7 0.0394(11) 0.0390(13) 0.0319(10) 0.0092(8) 0.0029(8) 0.0141(9)
C8 0.0496(13) 0.0423(14) 0.0402(11) 0.0172(10) 0.0088(10) 0.0152(10)
O1A 0.053(2) 0.045(2) 0.0421(18) 0.0148(15) 0.0038(15) 0.0053(15)
O1B 0.051(2) 0.053(2) 0.0475(18) 0.0121(15) 0.0153(15) 0.0279(17)
C9 0.0471(13) 0.0403(14) 0.0350(11) 0.0106(9) 0.0102(9) 0.0044(10)
C10 0.0340(10) 0.0358(12) 0.0320(10) 0.0039(8) 0.0087(8) 0.0084(8)
C11 0.0449(13) 0.0487(15) 0.0340(11) 0.0083(10) 0.0102(9) 0.0161(10)
C12 0.0441(13) 0.0445(14) 0.0359(11) 0.0020(9) 0.0113(9) 0.0101(10)
C13 0.0520(14) 0.0503(16) 0.0350(11) 0.0042(10) 0.0033(10) 0.0132(11)
C14 0.0488(13) 0.0403(14) 0.0322(10) 0.0051(9) -0.0006(9) 0.0090(10)
C15 0.0457(12) 0.0243(11) 0.0289(9) 0.0057(7) 0.0031(8) 0.0113(8)
C16 0.0344(10) 0.0305(11) 0.0340(10) 0.0086(8) 0.0010(8) 0.0091(8)
C17 0.0451(12) 0.0410(14) 0.0397(12) -0.0063(10) 0.0036(9) 0.0155(10)
C18 0.0349(12) 0.0572(17) 0.0417(12) 0.0142(11) -0.0009(9) -0.0055(11)
C19 0.0343(11) 0.0370(12) 0.0278(9) 0.0072(8) 0.0043(7) 0.0094(9)
C20 0.0356(11) 0.0310(12) 0.0315(10) 0.0026(8) 0.0035(8) 0.0020(9)
C21 0.136(4) 0.075(3) 0.095(3) 0.036(2) -0.034(3) -0.018(3)
O2 0.0864(18) 0.092(2) 0.0660(14) 0.0293(13) 0.0242(13) 0.0191(14)

loop_
_atom_type_symbol
_atom_type_description
_atom_type_scat_dispersion_real
_atom_type_scat_dispersion_imag
_atom_type_scat_source
C C 0.0033 0.0016 'International Tables Vol C Tables 4.2.6.8 and 6.1.1.4'
H H 0.0000 0.0000 'International Tables Vol C Tables 4.2.6.8 and 6.1.1.4'
N N 0.0061 0.0033 'International Tables Vol C Tables 4.2.6.8 and 6.1.1.4'
O O 0.0106 0.0060 'International Tables Vol C Tables 4.2.6.8 and 6.1.1.4'
S S 0.1246 0.1234 'International Tables Vol C Tables 4.2.6.8 and 6.1.1.4'
Fe Fe 0.3463 0.8444 'International Tables Vol C Tables 4.2.6.8 and 6.1.1.4'

loop_
_geom_angle_atom_site_label_1
_geom_angle_atom_site_label_2
_geom_angle_atom_site_label_3
_geom_angle
_geom_angle_site_symmetry_1
_geom_angle_site_symmetry_3
_geom_angle_publ_flag
N4 Fe N1 92.83(7) . . ?
N4 Fe N2 94.25(7) . . ?
N1 Fe N2 80.99(7) . . ?
N4 Fe N3 81.05(7) . . ?
N1 Fe N3 96.16(8) . . ?
N2 Fe N3 174.41(7) . . ?
N4 Fe N5 174.38(7) . . ?
N1 Fe N5 87.21(7) . . ?
N2 Fe N5 91.30(7) . . ?
N3 Fe N5 93.36(7) . . ?
N4 Fe N6 93.01(7) . . ?
N1 Fe N6 173.10(7) . . ?
N2 Fe N6 94.90(7) . . ?
N3 Fe N6 88.39(8) . . ?
N5 Fe N6 87.33(8) . . ?
C1 N1 C5 117.3(2) . . ?
C1 N1 Fe 127.86(15) . . ?
C5 N1 Fe 114.53(14) . . ?
C6 N2 C7 120.14(18) . . ?
C6 N2 Fe 116.25(14) . . ?
C7 N2 Fe 123.55(14) . . ?
C11 N3 C15 117.48(19) . . ?
C11 N3 Fe 128.08(16) . . ?
C15 N3 Fe 114.39(13) . . ?
C16 N4 C10 119.90(17) . . ?
C16 N4 Fe 118.00(14) . . ?
C10 N4 Fe 122.10(13) . . ?
C19 N5 Fe 175.89(17) . . ?
C20 N6 Fe 163.17(18) . . ?
N1 C1 C2 123.6(2) . . ?
C1 C2 C3 119.1(2) . . ?
C4 C3 C2 118.3(2) . . ?
C5 C4 C3 119.9(2) . . ?
C4 C5 N1 121.8(2) . . ?
C4 C5 C6 124.9(2) . . ?
N1 C5 C6 113.18(19) . . ?
N2 C6 C5 113.69(18) . . ?
N2 C6 C17 126.5(2) . . ?
C5 C6 C17 119.8(2) . . ?
N2 C7 C8 111.07(17) . . ?
O1B C8 O1A 98.7(3) . . ?
O1B C8 C7 112.4(2) . . ?
O1A C8 C7 113.6(2) . . ?
O1B C8 C9 110.3(2) . . ?
O1A C8 C9 106.7(2) . . ?
C7 C8 C9 114.00(19) . . ?
C8 C9 C10 115.2(2) . . ?
N4 C10 C9 111.05(17) . . ?
N3 C11 C12 122.5(2) . . ?
C13 C12 C11 119.9(2) . . ?
C12 C13 C14 118.3(2) . . ?
C15 C14 C13 119.3(2) . . ?
N3 C15 C14 122.5(2) . . ?
N3 C15 C16 113.08(17) . . ?
C14 C15 C16 124.4(2) . . ?
N4 C16 C15 113.32(18) . . ?
N4 C16 C18 126.6(2) . . ?
C15 C16 C18 120.04(19) . . ?
N5 C19 S1 178.57(19) . . ?
N6 C20 S2 179.6(2) . . ?

loop_
_geom_bond_atom_site_label_1
_geom_bond_atom_site_label_2
_geom_bond_distance
_geom_bond_site_symmetry_2
_geom_bond_publ_flag
Fe N4 1.9266(17) . ?
Fe N1 1.9293(18) . ?
Fe N2 1.9565(17) . ?
Fe N3 1.9565(17) . ?
Fe N5 1.9583(19) . ?
Fe N6 1.9587(19) . ?
S1 C19 1.629(2) . ?
S2 C20 1.632(3) . ?
N1 C1 1.347(3) . ?
N1 C5 1.373(3) . ?
N2 C6 1.305(3) . ?
N2 C7 1.460(3) . ?
N3 C11 1.346(3) . ?
N3 C15 1.363(3) . ?
N4 C16 1.298(3) . ?
N4 C10 1.482(2) . ?
N5 C19 1.165(3) . ?
N6 C20 1.163(3) . ?
C1 C2 1.359(4) . ?
C2 C3 1.395(4) . ?
C3 C4 1.387(4) . ?
C4 C5 1.369(3) . ?
C5 C6 1.457(3) . ?
C6 C17 1.496(3) . ?
C7 C8 1.525(3) . ?
C8 O1B 1.371(4) . ?
C8 O1A 1.397(4) . ?
C8 C9 1.535(3) . ?
C9 C10 1.541(3) . ?
C11 C12 1.381(3) . ?
C12 C13 1.381(4) . ?
C13 C14 1.385(4) . ?
C14 C15 1.384(3) . ?
C15 C16 1.474(3) . ?
C16 C18 1.509(3) . ?
C21 O2 1.328(5) . ?

loop_
_geom_hbond_atom_site_label_D
_geom_hbond_atom_site_label_H
_geom_hbond_atom_site_label_A
_geom_hbond_distance_DH
_geom_hbond_distance_HA
_geom_hbond_distance_DA
_geom_hbond_angle_DHA
_geom_hbond_site_symmetry_A
O1A H1A O2 0.84 2.60 3.306(5) 142.4 .
O1B H1B O1B 0.84 2.43 3.111(8) 138.1 2_655
O2 H2A S2 0.84 2.97 3.793(3) 168.1 .
